data_2207434
loop_
_publ_author_name
'Zhi-Min Jin'
'Li Li'
'Li-Zhao Chen'
'Ling-Su Li'
'Mao-Lin Hu'

_publ_section_title
;
 Diethylenetriammonium oxonium naphthalene-1,6-disulfonate 3.5-hydrate
;
_journal_coeditor_code BD6015
_journal_issue 12
_journal_name_full 'Acta Crystallographica Section E'
_journal_page_first o4325
_journal_page_last o4327
_journal_paper_doi 10.1107/S1600536805038766
_journal_volume 61
_journal_year 2005
_chemical_formula_iupac 'C4 H16 N3 3+, H3 O +, 2C10 H6 O6 S2 2-, 3.5H2 O'
_chemical_formula_moiety 'C4 H16 N3 3+, H3 O +, 2C10 H6 O6 S2 2-, 3.5H2 O'
_chemical_formula_sum 'C24 H38 N3 O16.5 S4'
_chemical_formula_weight 760.85
_chemical_name_systematic
;
Diethylenetriammonium oxonium naphthalene-1,6-disulfonate 3.5-hydrate
;
_space_group_IT_number 15
_symmetry_cell_setting monoclinic
_symmetry_space_group_name_Hall '-C 2yc'
_symmetry_space_group_name_H-M 'C 1 2/c 1'
_atom_sites_solution_hydrogens geom
_atom_sites_solution_primary direct
_atom_sites_solution_secondary difmap
_audit_creation_method SHELXL-97
_cell_angle_alpha 90.00
_cell_angle_beta 96.011(2)
_cell_angle_gamma 90.00
_cell_formula_units_Z 8
_cell_length_a 25.392(2)
_cell_length_b 13.1747(11)
_cell_length_c 19.5144(16)
_cell_measurement_reflns_used 1109
_cell_measurement_temperature 273(2)
_cell_measurement_theta_max 18.06
_cell_measurement_theta_min 2.15
_cell_volume 6492.3(9)
_computing_cell_refinement 'SAINT (Bruker, 2000)'
_computing_data_collection 'SMART (Bruker, 2000)'
_computing_data_reduction SAINT
_computing_molecular_graphics SHELXTL
_computing_publication_material SHELXTL
_computing_structure_refinement 'SHELXL97 (Sheldrick, 1997)'
_computing_structure_solution 'SHELXTL (Bruker, 2000)'
_diffrn_ambient_temperature 273(2)
_diffrn_measured_fraction_theta_full 0.997
_diffrn_measured_fraction_theta_max 0.997
_diffrn_measurement_device_type 'Bruker SMART APEX CCD area-detector'
_diffrn_measurement_method '\f and \w'
_diffrn_radiation_monochromator graphite
_diffrn_radiation_source 'fine-focus sealed tube'
_diffrn_radiation_type MoK\a
_diffrn_radiation_wavelength 0.71073
_diffrn_reflns_av_R_equivalents 0.0234
_diffrn_reflns_av_sigmaI/netI 0.0302
_diffrn_reflns_limit_h_max 30
_diffrn_reflns_limit_h_min -17
_diffrn_reflns_limit_k_max 15
_diffrn_reflns_limit_k_min -15
_diffrn_reflns_limit_l_max 23
_diffrn_reflns_limit_l_min -23
_diffrn_reflns_number 16963
_diffrn_reflns_theta_full 25.21
_diffrn_reflns_theta_max 25.21
_diffrn_reflns_theta_min 1.61
_exptl_absorpt_coefficient_mu 0.372
_exptl_absorpt_correction_T_max 0.898
_exptl_absorpt_correction_T_min 0.868
_exptl_absorpt_correction_type multi-scan
_exptl_absorpt_process_details '(SADABS; Bruker, 2000)'
_exptl_crystal_colour colourless
_exptl_crystal_density_diffrn 1.557
_exptl_crystal_density_method 'not measured'
_exptl_crystal_description block
_exptl_crystal_F_000 3192
_exptl_crystal_size_max 0.38
_exptl_crystal_size_mid 0.32
_exptl_crystal_size_min 0.29
_refine_diff_density_max 0.814
_refine_diff_density_min -0.556
_refine_ls_extinction_method none
_refine_ls_goodness_of_fit_ref 1.049
_refine_ls_hydrogen_treatment constr
_refine_ls_matrix_type full
_refine_ls_number_parameters 464
_refine_ls_number_reflns 5848
_refine_ls_number_restraints 18
_refine_ls_restrained_S_all 1.057
_refine_ls_R_factor_all 0.0639
_refine_ls_R_factor_gt 0.0545
_refine_ls_shift/su_max 0.000
_refine_ls_shift/su_mean 0.000
_refine_ls_structure_factor_coef Fsqd
_refine_ls_weighting_details 'calc w=1/[\s^2^(Fo^2^)+(0.0722P)^2^+13.0061P] where P=(Fo^2^+2Fc^2^)/3'
_refine_ls_weighting_scheme calc
_refine_ls_wR_factor_gt 0.1402
_refine_ls_wR_factor_ref 0.1470
_reflns_number_gt 4933
_reflns_number_total 5848
_reflns_threshold_expression I>2\s(I)
_cod_data_source_file bd6015.cif
_cod_data_source_block I
_cod_depositor_comments
;
The following automatic conversions were performed:
'_symmetry_cell_setting' value 'Monoclinic' changed to 'monoclinic'
according to '/home/saulius/struct/CIF-dictionaries/cif_core.dic'
dictionary named 'cif_core.dic' version 2.4.1 from 2010-06-29.

Automatic conversion script
Id: cif_fix_enum 1527 2010-12-29 10:47:43Z saulius 

The following automatic conversions were performed:

'_symmetry_cell_setting' value 'Monoclinic' changed to 'monoclinic'
according to /home/saulius/struct/CIF-dictionaries/cif_core.dic
dictionary named 'cif_core.dic' version 2.4.1 from 2010-06-29.

Automatic conversion script
Id: cif_fix_values 1715 2011-07-08 13:25:40Z adriana 
;
_cod_original_cell_volume 6492.2(9)
_cod_original_sg_symbol_H-M 'C 2/c'
_cod_database_code 2207434
_cod_database_fobs_code 2207434

loop_
_symmetry_equiv_pos_as_xyz
'x, y, z'
'-x, y, -z+1/2'
'x+1/2, y+1/2, z'
'-x+1/2, y+1/2, -z+1/2'
'-x, -y, -z'
'x, -y, z-1/2'
'-x+1/2, -y+1/2, -z'
'x+1/2, -y+1/2, z-1/2'

loop_
_atom_site_label
_atom_site_fract_x
_atom_site_fract_y
_atom_site_fract_z
_atom_site_U_iso_or_equiv
_atom_site_adp_type
_atom_site_calc_flag
_atom_site_refinement_flags
_atom_site_occupancy
_atom_site_type_symbol
S1 0.40830(3) 0.10608(6) 0.10970(4) 0.0382(2) Uani d . 1 S
S2 0.12613(3) 0.10420(5) 0.09027(4) 0.0341(2) Uani d . 1 S
S3 0.64966(3) 0.09647(6) 0.13071(4) 0.0405(2) Uani d . 1 S
S4 0.93233(3) 0.11539(6) 0.17116(4) 0.0375(2) Uani d . 1 S
O1 0.42436(10) 0.2073(2) 0.13120(17) 0.0788(9) Uani d . 1 O
O2 0.41719(9) 0.0362(2) 0.16587(14) 0.0648(8) Uani d . 1 O
O3 0.43211(10) 0.0771(3) 0.04985(14) 0.0959(12) Uani d . 1 O
O4 0.12979(9) 0.19579(19) 0.13149(13) 0.0566(6) Uani d . 1 O
O5 0.13909(8) 0.01324(18) 0.13092(12) 0.0482(6) Uani d . 1 O
O6 0.07486(8) 0.09290(18) 0.05040(12) 0.0482(6) Uani d . 1 O
O7 0.59964(9) 0.10221(19) 0.09032(13) 0.0566(7) Uani d . 1 O
O8 0.65854(11) -0.0051(2) 0.15861(17) 0.0849(10) Uani d . 1 O
O9 0.65743(11) 0.1727(3) 0.18350(15) 0.0815(10) Uani d . 1 O
O10 0.94052(9) 0.20999(19) 0.20950(14) 0.0625(7) Uani d . 1 O
O11 0.94339(9) 0.02594(19) 0.21188(13) 0.0578(7) Uani d . 1 O
O12 0.96096(9) 0.11696(19) 0.11091(13) 0.0564(7) Uani d . 1 O
O13 0.5000 -0.0492(2) 0.2500 0.0511(8) Uani d SD 1 O
O14 0.29509(11) -0.1315(2) 0.26049(14) 0.0655(7) Uani d D 1 O
O15 0.36817(11) -0.1417(2) 0.18640(18) 0.0719(8) Uani d D 1 O
O16 0.20286(11) -0.1336(2) 0.20483(19) 0.0786(9) Uani d D 1 O
O17 0.56151(18) 0.2518(3) 0.22664(18) 0.1184(16) Uani d D 1 O
N1 0.53627(9) 0.42397(19) 0.15496(12) 0.0375(6) Uani d . 1 N
H1A 0.5467 0.3721 0.1823 0.056 Uiso calc R 1 H
H1B 0.5182 0.4679 0.1780 0.056 Uiso calc R 1 H
H1C 0.5645 0.4547 0.1411 0.056 Uiso calc R 1 H
N2 0.49251(9) 0.25535(17) 0.00471(12) 0.0337(5) Uani d . 1 N
H2A 0.4769 0.3024 -0.0241 0.040 Uiso calc R 1 H
H2B 0.4671 0.2260 0.0267 0.040 Uiso calc R 1 H
N3 0.46336(10) 0.1931(2) -0.15177(12) 0.0419(6) Uani d . 1 N
H3A 0.4344 0.2284 -0.1450 0.063 Uiso calc R 1 H
H3B 0.4568 0.1545 -0.1891 0.063 Uiso calc R 1 H
H3C 0.4897 0.2357 -0.1576 0.063 Uiso calc R 1 H
C1 0.50220(12) 0.3863(2) 0.09451(16) 0.0375(7) Uani d . 1 C
H1D 0.4921 0.4425 0.0638 0.045 Uiso calc R 1 H
H1E 0.4702 0.3573 0.1094 0.045 Uiso calc R 1 H
C2 0.53052(11) 0.3068(2) 0.05623(15) 0.0388(7) Uani d . 1 C
H2C 0.5583 0.3386 0.0332 0.047 Uiso calc R 1 H
H2D 0.5468 0.2572 0.0886 0.047 Uiso calc R 1 H
C3 0.51709(12) 0.1765(2) -0.03679(15) 0.0398(7) Uani d . 1 C
H3D 0.5328 0.1244 -0.0060 0.048 Uiso calc R 1 H
H3E 0.5454 0.2076 -0.0593 0.048 Uiso calc R 1 H
C4 0.47857(14) 0.1274(2) -0.09066(16) 0.0435(8) Uani d . 1 C
H4A 0.4942 0.0653 -0.1060 0.052 Uiso calc R 1 H
H4B 0.4468 0.1091 -0.0698 0.052 Uiso calc R 1 H
C5 0.33905(11) 0.11000(19) 0.08725(14) 0.0289(6) Uani d . 1 C
C6 0.30469(11) 0.1063(2) 0.13970(14) 0.0302(6) Uani d . 1 C
H6 0.3184 0.1018 0.1857 0.036 Uiso calc R 1 H
C7 0.25136(11) 0.1092(2) 0.12247(14) 0.0301(6) Uani d . 1 C
H7 0.2290 0.1064 0.1572 0.036 Uiso calc R 1 H
C8 0.22908(10) 0.11654(18) 0.05292(13) 0.0257(6) Uani d . 1 C
C9 0.17391(11) 0.11570(19) 0.03044(14) 0.0283(6) Uani d . 1 C
C10 0.15566(11) 0.1245(2) -0.03807(15) 0.0327(6) Uani d . 1 C
H10 0.1194 0.1229 -0.0514 0.039 Uiso calc R 1 H
C11 0.19101(12) 0.1357(2) -0.08821(14) 0.0346(7) Uani d . 1 C
H11 0.1782 0.1434 -0.1343 0.041 Uiso calc R 1 H
C12 0.24389(12) 0.1353(2) -0.06921(14) 0.0313(6) Uani d . 1 C
H12 0.2672 0.1423 -0.1026 0.038 Uiso calc R 1 H
C13 0.26416(11) 0.12442(18) 0.00081(13) 0.0259(6) Uani d . 1 C
C14 0.31959(11) 0.12040(19) 0.01983(14) 0.0282(6) Uani d . 1 C
H14 0.3428 0.1249 -0.0139 0.034 Uiso calc R 1 H
C15 0.69979(11) 0.1145(2) 0.07491(15) 0.0320(6) Uani d . 1 C
C16 0.75465(11) 0.11461(19) 0.10035(14) 0.0291(6) Uani d . 1 C
C17 0.77429(12) 0.1080(2) 0.17140(15) 0.0368(7) Uani d . 1 C
H17 0.7505 0.1042 0.2045 0.044 Uiso calc R 1 H
C18 0.82731(12) 0.1072(2) 0.19168(15) 0.0369(7) Uani d . 1 C
H18 0.8394 0.1025 0.2382 0.044 Uiso calc R 1 H
C19 0.86393(11) 0.11334(19) 0.14211(15) 0.0308(6) Uani d . 1 C
C20 0.84679(11) 0.1203(2) 0.07415(15) 0.0313(6) Uani d . 1 C
H20 0.8713 0.1244 0.0420 0.038 Uiso calc R 1 H
C21 0.79189(11) 0.12129(19) 0.05140(14) 0.0292(6) Uani d . 1 C
C22 0.77395(13) 0.1294(2) -0.01977(14) 0.0359(7) Uani d . 1 C
H22 0.7986 0.1333 -0.0518 0.043 Uiso calc R 1 H
C23 0.72171(13) 0.1316(2) -0.04176(15) 0.0386(7) Uani d . 1 C
H23 0.7106 0.1389 -0.0884 0.046 Uiso calc R 1 H
C24 0.68428(12) 0.1228(2) 0.00593(15) 0.0364(7) Uani d . 1 C
H24 0.6484 0.1225 -0.0096 0.044 Uiso calc R 1 H
H13A 0.475(3) -0.008(6) 0.237(3) 0.044 Uiso d PD 0.50 H
H13B 0.522(3) -0.020(6) 0.278(3) 0.044 Uiso d PD 0.50 H
H14A 0.2638(6) -0.126(2) 0.2413(14) 0.044 Uiso d D 1 H
H14B 0.3032(10) -0.0816(19) 0.2865(13) 0.044 Uiso d D 1 H
H17B 0.5565(11) 0.246(3) 0.2659(10) 0.044 Uiso d D 1 H
H16A 0.1896(12) -0.1887(13) 0.2014(17) 0.044 Uiso d D 1 H
H16B 0.1879(12) -0.0871(15) 0.1830(15) 0.044 Uiso d D 1 H
H15A 0.3911(10) -0.1886(16) 0.1937(16) 0.044 Uiso d D 1 H
H15B 0.3834(11) -0.0917(16) 0.1692(16) 0.044 Uiso d D 1 H
H14C 0.3202(8) -0.135(2) 0.2350(13) 0.044 Uiso d D 1 H
H17A 0.5954(8) 0.249(3) 0.2191(15) 0.044 Uiso d D 1 H

loop_
_atom_site_aniso_label
_atom_site_aniso_U_11
_atom_site_aniso_U_22
_atom_site_aniso_U_33
_atom_site_aniso_U_12
_atom_site_aniso_U_13
_atom_site_aniso_U_23
S1 0.0221(4) 0.0543(5) 0.0376(4) -0.0030(3) 0.0007(3) 0.0078(3)
S2 0.0224(4) 0.0378(4) 0.0426(4) 0.0047(3) 0.0051(3) 0.0068(3)
S3 0.0246(4) 0.0511(5) 0.0448(4) 0.0052(3) -0.0020(3) 0.0043(4)
S4 0.0234(4) 0.0358(4) 0.0523(5) 0.0032(3) -0.0011(3) 0.0039(3)
O1 0.0478(15) 0.0575(17) 0.123(3) -0.0220(13) -0.0282(16) 0.0174(16)
O2 0.0337(13) 0.0735(18) 0.0844(18) -0.0031(12) -0.0071(12) 0.0384(15)
O3 0.0323(14) 0.205(4) 0.0516(16) 0.0188(18) 0.0080(12) -0.017(2)
O4 0.0449(13) 0.0592(15) 0.0690(16) 0.0028(11) 0.0223(12) -0.0162(13)
O5 0.0314(11) 0.0570(14) 0.0571(14) 0.0066(10) 0.0084(10) 0.0245(11)
O6 0.0238(11) 0.0606(15) 0.0595(14) 0.0024(10) 0.0001(10) 0.0147(11)
O7 0.0292(12) 0.0734(17) 0.0644(16) 0.0064(11) -0.0077(11) 0.0052(13)
O8 0.0518(16) 0.095(2) 0.112(2) 0.0260(15) 0.0260(16) 0.0648(19)
O9 0.0512(16) 0.123(3) 0.0737(18) -0.0174(16) 0.0215(14) -0.0441(18)
O10 0.0334(12) 0.0578(15) 0.0913(19) 0.0027(11) -0.0165(12) -0.0259(14)
O11 0.0336(12) 0.0631(16) 0.0747(17) 0.0088(11) -0.0032(11) 0.0264(13)
O12 0.0336(12) 0.0657(16) 0.0720(17) 0.0039(11) 0.0147(12) 0.0106(13)
O13 0.054(2) 0.048(2) 0.048(2) 0.000 -0.0149(16) 0.000
O14 0.0556(17) 0.0717(19) 0.0660(18) -0.0059(14) -0.0087(14) -0.0163(15)
O15 0.0593(18) 0.0496(16) 0.107(2) -0.0012(13) 0.0092(17) 0.0015(16)
O16 0.0582(18) 0.0551(17) 0.114(3) -0.0012(14) -0.0307(17) 0.0123(18)
O17 0.165(4) 0.119(3) 0.079(2) 0.082(3) 0.048(3) 0.045(2)
N1 0.0357(14) 0.0361(13) 0.0406(14) -0.0019(11) 0.0035(11) -0.0026(11)
N2 0.0291(12) 0.0324(13) 0.0383(13) 0.0025(10) -0.0023(10) 0.0017(10)
N3 0.0372(14) 0.0509(16) 0.0370(14) 0.0069(12) 0.0007(11) -0.0005(12)
C1 0.0299(15) 0.0381(16) 0.0433(17) 0.0007(12) -0.0021(13) -0.0009(13)
C2 0.0305(15) 0.0468(18) 0.0380(16) 0.0011(13) -0.0013(12) -0.0032(14)
C3 0.0402(17) 0.0376(17) 0.0402(16) 0.0096(13) -0.0028(13) 0.0004(13)
C4 0.051(2) 0.0376(17) 0.0404(17) 0.0030(14) -0.0027(15) -0.0010(13)
C5 0.0259(14) 0.0270(14) 0.0334(15) -0.0017(11) 0.0003(11) 0.0003(11)
C6 0.0281(14) 0.0357(15) 0.0265(13) -0.0010(11) 0.0009(11) 0.0023(11)
C7 0.0295(15) 0.0342(15) 0.0272(14) -0.0011(11) 0.0058(11) 0.0027(11)
C8 0.0267(14) 0.0204(12) 0.0302(14) 0.0015(10) 0.0031(11) 0.0008(10)
C9 0.0256(14) 0.0237(13) 0.0358(15) 0.0024(10) 0.0033(11) 0.0027(11)
C10 0.0269(14) 0.0296(14) 0.0400(16) 0.0039(11) -0.0044(12) 0.0022(12)
C11 0.0426(17) 0.0320(15) 0.0274(14) 0.0044(13) -0.0049(12) 0.0009(11)
C12 0.0383(16) 0.0284(14) 0.0276(14) 0.0003(12) 0.0057(12) -0.0002(11)
C13 0.0298(14) 0.0190(12) 0.0291(13) 0.0013(10) 0.0036(11) -0.0007(10)
C14 0.0262(14) 0.0277(14) 0.0317(14) -0.0017(11) 0.0082(11) 0.0011(11)
C15 0.0301(15) 0.0270(14) 0.0373(15) 0.0044(11) -0.0031(12) 0.0006(12)
C16 0.0304(14) 0.0246(13) 0.0314(14) 0.0038(11) -0.0017(11) 0.0012(11)
C17 0.0301(15) 0.0487(18) 0.0314(15) 0.0010(13) 0.0024(12) 0.0018(13)
C18 0.0315(15) 0.0484(18) 0.0296(15) 0.0011(13) -0.0025(12) 0.0016(13)
C19 0.0248(14) 0.0257(13) 0.0410(16) 0.0016(11) -0.0006(12) -0.0001(11)
C20 0.0322(15) 0.0271(14) 0.0350(15) 0.0004(11) 0.0054(12) 0.0008(11)
C21 0.0360(15) 0.0199(13) 0.0310(14) 0.0024(11) 0.0004(12) 0.0003(10)
C22 0.0513(19) 0.0263(14) 0.0297(15) 0.0010(13) 0.0023(13) -0.0010(11)
C23 0.055(2) 0.0303(15) 0.0282(15) 0.0044(13) -0.0091(14) 0.0008(12)
C24 0.0380(17) 0.0287(15) 0.0390(16) 0.0039(12) -0.0120(13) -0.0012(12)

loop_
_atom_type_symbol
_atom_type_description
_atom_type_scat_dispersion_real
_atom_type_scat_dispersion_imag
_atom_type_scat_source
C C 0.0033 0.0016 'International Tables Vol C Tables 4.2.6.8 and 6.1.1.4'
H H 0.0000 0.0000 'International Tables Vol C Tables 4.2.6.8 and 6.1.1.4'
N N 0.0061 0.0033 'International Tables Vol C Tables 4.2.6.8 and 6.1.1.4'
O O 0.0106 0.0060 'International Tables Vol C Tables 4.2.6.8 and 6.1.1.4'
S S 0.1246 0.1234 'International Tables Vol C Tables 4.2.6.8 and 6.1.1.4'

loop_
_geom_angle_atom_site_label_1
_geom_angle_atom_site_label_2
_geom_angle_atom_site_label_3
_geom_angle
_geom_angle_publ_flag
O3 S1 O2 114.2(2) yes
O3 S1 O1 110.8(2) yes
O2 S1 O1 110.76(18) yes
O3 S1 C5 107.56(14) yes
O2 S1 C5 106.36(13) yes
O1 S1 C5 106.75(14) yes
O4 S2 O6 112.63(14) ?
O4 S2 O5 112.68(15) ?
O6 S2 O5 110.26(13) ?
O4 S2 C9 106.60(13) ?
O6 S2 C9 106.99(13) ?
O5 S2 C9 107.30(12) ?
O7 S3 O9 114.01(17) ?
O7 S3 O8 110.52(17) ?
O9 S3 O8 111.8(2) ?
O7 S3 C15 107.96(14) ?
O9 S3 C15 107.00(15) ?
O8 S3 C15 105.06(14) ?
O11 S4 O12 112.14(15) ?
O11 S4 O10 114.18(16) ?
O12 S4 O10 110.38(16) ?
O11 S4 C19 107.10(13) ?
O12 S4 C19 107.45(14) ?
O10 S4 C19 105.07(13) ?
H13A O13 H13B 109(3) ?
H14A O14 H14B 110.9(19) ?
H14A O14 H14C 118(2) ?
H14B O14 H14C 104.1(18) ?
H15A O15 H15B 107(2) ?
H16A O16 H16B 118(2) ?
H17B O17 H17A 114(2) ?
C1 N1 H1A 109.5 ?
C1 N1 H1B 109.5 ?
H1A N1 H1B 109.5 ?
C1 N1 H1C 109.5 ?
H1A N1 H1C 109.5 ?
H1B N1 H1C 109.5 ?
C2 N2 C3 114.0(2) yes
C2 N2 H2A 108.8 ?
C3 N2 H2A 108.8 ?
C2 N2 H2B 108.8 ?
C3 N2 H2B 108.8 ?
H2A N2 H2B 107.7 ?
C4 N3 H3A 109.5 ?
C4 N3 H3B 109.5 ?
H3A N3 H3B 109.5 ?
C4 N3 H3C 109.5 ?
H3A N3 H3C 109.5 ?
H3B N3 H3C 109.5 ?
N1 C1 C2 111.1(2) ?
N1 C1 H1D 109.4 ?
C2 C1 H1D 109.4 ?
N1 C1 H1E 109.4 ?
C2 C1 H1E 109.4 ?
H1D C1 H1E 108.0 ?
N2 C2 C1 110.0(2) ?
N2 C2 H2C 109.7 ?
C1 C2 H2C 109.7 ?
N2 C2 H2D 109.7 ?
C1 C2 H2D 109.7 ?
H2C C2 H2D 108.2 ?
N2 C3 C4 113.6(3) ?
N2 C3 H3D 108.9 ?
C4 C3 H3D 108.9 ?
N2 C3 H3E 108.9 ?
C4 C3 H3E 108.9 ?
H3D C3 H3E 107.7 ?
N3 C4 C3 113.8(3) ?
N3 C4 H4A 108.8 ?
C3 C4 H4A 108.8 ?
N3 C4 H4B 108.8 ?
C3 C4 H4B 108.8 ?
H4A C4 H4B 107.7 ?
C14 C5 C6 120.9(2) ?
C14 C5 S1 119.5(2) ?
C6 C5 S1 119.5(2) ?
C7 C6 C5 119.6(2) ?
C7 C6 H6 120.2 ?
C5 C6 H6 120.2 ?
C6 C7 C8 121.7(2) ?
C6 C7 H7 119.2 ?
C8 C7 H7 119.2 ?
C7 C8 C9 125.1(2) ?
C7 C8 C13 118.1(2) ?
C9 C8 C13 116.7(2) ?
C10 C9 C8 121.3(2) ?
C10 C9 S2 117.6(2) ?
C8 C9 S2 121.1(2) ?
C9 C10 C11 120.8(3) ?
C9 C10 H10 119.6 ?
C11 C10 H10 119.6 ?
C12 C11 C10 119.8(3) ?
C12 C11 H11 120.1 ?
C10 C11 H11 120.1 ?
C11 C12 C13 120.9(3) ?
C11 C12 H12 119.5 ?
C13 C12 H12 119.5 ?
C12 C13 C14 120.4(2) ?
C12 C13 C8 120.3(2) ?
C14 C13 C8 119.2(2) ?
C5 C14 C13 120.4(2) ?
C5 C14 H14 119.8 ?
C13 C14 H14 119.8 ?
C24 C15 C16 120.8(3) ?
C24 C15 S3 117.6(2) ?
C16 C15 S3 121.5(2) ?
C21 C16 C17 118.0(3) ?
C21 C16 C15 117.5(2) ?
C17 C16 C15 124.5(3) ?
C18 C17 C16 121.1(3) ?
C18 C17 H17 119.4 ?
C16 C17 H17 119.4 ?
C17 C18 C19 120.1(3) ?
C17 C18 H18 119.9 ?
C19 C18 H18 119.9 ?
C20 C19 C18 120.5(3) ?
C20 C19 S4 121.1(2) ?
C18 C19 S4 118.4(2) ?
C19 C20 C21 120.8(3) ?
C19 C20 H20 119.6 ?
C21 C20 H20 119.6 ?
C16 C21 C20 119.5(2) ?
C16 C21 C22 119.8(3) ?
C20 C21 C22 120.7(3) ?
C23 C22 C21 121.1(3) ?
C23 C22 H22 119.5 ?
C21 C22 H22 119.5 ?
C22 C23 C24 119.9(3) ?
C22 C23 H23 120.1 ?
C24 C23 H23 120.1 ?
C15 C24 C23 121.0(3) ?
C15 C24 H24 119.5 ?
C23 C24 H24 119.5 ?

loop_
_geom_bond_atom_site_label_1
_geom_bond_atom_site_label_2
_geom_bond_distance
_geom_bond_publ_flag
S1 O3 1.422(3) yes
S1 O2 1.431(2) yes
S1 O1 1.445(3) yes
S1 C5 1.768(3) yes
S2 O4 1.448(2) ?
S2 O6 1.453(2) ?
S2 O5 1.456(2) ?
S2 C9 1.776(3) ?
S3 O7 1.425(2) ?
S3 O9 1.438(3) ?
S3 O8 1.453(3) ?
S3 C15 1.776(3) ?
S4 O11 1.433(2) ?
S4 O12 1.446(3) ?
S4 O10 1.457(2) ?
S4 C19 1.770(3) ?
O13 H13A 0.851(19) ?
O13 H13B 0.85(2) ?
O14 H14A 0.846(15) ?
O14 H14B 0.842(15) ?
O14 H14C 0.850(15) ?
O15 H15A 0.850(17) ?
O15 H15B 0.852(17) ?
O16 H16A 0.800(16) ?
O16 H16B 0.817(16) ?
O17 H17B 0.795(17) ?
O17 H17A 0.888(16) ?
N1 C1 1.474(4) yes
N1 H1A 0.8900 ?
N1 H1B 0.8900 ?
N1 H1C 0.8900 ?
N2 C2 1.483(4) yes
N2 C3 1.493(4) yes
N2 H2A 0.9000 ?
N2 H2B 0.9000 ?
N3 C4 1.491(4) yes
N3 H3A 0.8900 ?
N3 H3B 0.8900 ?
N3 H3C 0.8900 ?
C1 C2 1.511(4) ?
C1 H1D 0.9700 ?
C1 H1E 0.9700 ?
C2 H2C 0.9700 ?
C2 H2D 0.9700 ?
C3 C4 1.505(4) ?
C3 H3D 0.9700 ?
C3 H3E 0.9700 ?
C4 H4A 0.9700 ?
C4 H4B 0.9700 ?
C5 C14 1.363(4) ?
C5 C6 1.414(4) ?
C6 C7 1.361(4) ?
C6 H6 0.9300 ?
C7 C8 1.418(4) ?
C7 H7 0.9300 ?
C8 C9 1.424(4) ?
C8 C13 1.424(4) ?
C9 C10 1.373(4) ?
C10 C11 1.403(4) ?
C10 H10 0.9300 ?
C11 C12 1.355(4) ?
C11 H11 0.9300 ?
C12 C13 1.416(4) ?
C12 H12 0.9300 ?
C13 C14 1.418(4) ?
C14 H14 0.9300 ?
C15 C24 1.367(4) ?
C15 C16 1.429(4) ?
C16 C21 1.415(4) ?
C16 C17 1.426(4) ?
C17 C18 1.363(4) ?
C17 H17 0.9300 ?
C18 C19 1.413(4) ?
C18 H18 0.9300 ?
C19 C20 1.355(4) ?
C20 C21 1.418(4) ?
C20 H20 0.9300 ?
C21 C22 1.420(4) ?
C22 C23 1.351(4) ?
C22 H22 0.9300 ?
C23 C24 1.403(4) ?
C23 H23 0.9300 ?
C24 H24 0.9300 ?

loop_
_geom_hbond_atom_site_label_D
_geom_hbond_atom_site_label_H
_geom_hbond_atom_site_label_A
_geom_hbond_site_symmetry_A
_geom_hbond_distance_DH
_geom_hbond_distance_HA
_geom_hbond_distance_DA
_geom_hbond_angle_DHA
_geom_hbond_publ_flag
N1 H1A O17 . 0.89 1.826 2.706(5) 170 yes
N1 H1B O11 4_655 0.89 2.39 2.923(3) 119 yes
N1 H1B O11 3_455 0.89 2.21 3.025(4) 152 yes
N1 H1C O5 3_555 0.89 2.07 2.946(3) 166 yes
N1 H1C O6 3_555 0.89 2.57 3.240(3) 132 yes
N2 H2A O6 7_555 0.90 1.94 2.774(4) 154 yes
N2 H2B O1 . 0.90 2.420 3.222(4) 149 yes
N2 H2B O3 . 0.90 2.218 2.988(4) 143 yes
N3 H3A O4 7_555 0.89 1.95 2.844(4) 179 yes
N3 H3B O13 6_555 0.89 2.19 2.917(4) 138 yes
N3 H3C O12 7_655 0.89 2.43 3.204(4) 145 yes
N3 H3C O10 7_655 0.89 2.25 3.071(4) 154 yes
O13 H13A O2 . 0.851 2.00(2) 2.768(4) 149 yes
O13 H13B O2 2_655 0.85(6) 1.930(6) 2.768(3) 170 yes
O14 H14A O16 . 0.845(18) 1.64(2) 2.476(4) 172(3) yes
O14 H14B O8 2_655 0.84(3) 1.70(3) 2.503(4) 158 yes
O14 H14C O15 . 0.85(2) 1.62(2) 2.473(4) 180 yes
O15 H15A O10 3_445 0.85(2) 1.84(3) 2.687(4) 180 yes
O15 H15B O2 . 0.85(2) 1.90(3) 2.704(4) 158(3) yes
O16 H16A O9 3_445 0.80(2) 2.02(2) 2.813(5) 175 yes
O16 H16B O5 . 0.82(2) 2.01(3) 2.820(4) 170(3) yes
O17 H17A O9 . 0.89(3) 2.05(3) 2.856(5) 150(3) yes
O17 H17B O1 2_655 0.80(2) 2.08(2) 2.821(5) 156 yes
C1 H1E O1 . 0.97 2.354 3.206(4) 146 ?
C2 H2D O7 . 0.97 2.442 3.247(4) 140 ?
C3 H3D O7 . 0.97 2.415 3.227(4) 141 ?
C3 H3E O12 7_655 0.97 2.52 3.158(4) 123 ?
C4 H4B O3 . 0.97 2.441 3.167(4) 131 ?
C7 H7 O5 . 0.93 2.595 3.139(3) 118 ?
C10 H10 O6 . 0.93 2.419 2.847(4) 108 ?
C14 H14 O3 . 0.93 2.549 2.912(4) 104 ?
C17 H17 O9 . 0.93 2.523 3.120(4) 122 ?
C20 H20 O12 . 0.93 2.52 2.913(4) 106 ?
C24 H24 O7 . 0.93 2.43 2.854(4) 108 ?
